data_7118452
loop_
_publ_author_name
'Schwedtmann, Kai'
'Holthausen, Michael H.'
'Sala, Chris H.'
'Hennersdorf, Felix'
'Fr\"ohlich, Roland'
'Weigand, Jan J.'

_publ_section_title
;
 [((Cl)Im(Dipp))P[double bond, length as m-dash]P(Dipp)][GaCl4]: a
 polarized, cationic diphosphene.
;
_journal_issue 7
_journal_name_full 'Chemical communications (Cambridge, England)'
_journal_page_first 1409
_journal_page_last 1412
_journal_paper_doi 10.1039/c5cc08248j
_journal_volume 52
_journal_year 2016
_chemical_formula_moiety 'C42 H60 Cl2 N2 P3, Cl4 Ga'
_chemical_formula_sum 'C42 H60 Cl6 Ga N2 P3'
_chemical_formula_weight 968.25
_space_group_crystal_system triclinic
_space_group_IT_number 2
_space_group_name_Hall '-P 1'
_space_group_name_H-M_alt 'P -1'
_symmetry_space_group_name_Hall '-P 1'
_symmetry_space_group_name_H-M 'P -1'
_atom_sites_solution_hydrogens geom
_atom_sites_solution_primary direct
_audit_creation_date 2015-04-27
_audit_creation_method
;
Olex2 1.2
(compiled 2015.01.26 svn.r3150 for OlexSys, GUI svn.r4998)

Dolomanov, O.V., Bourhis, L.J., Gildea, R.J, Howard, J.A.K. & Puschmann, H.
 (2009), J. Appl. Cryst. 42, 339-341.

Sheldrick, G.M. (2008). Acta Cryst. A64, 112-122.

Sheldrick, G.M. (2015). Acta Cryst. A71, 3-8.
;
_audit_update_record
;
2015-09-30 deposited with the CCDC.
2015-11-23 downloaded from the CCDC.
;
_cell_angle_alpha 107.6090(10)
_cell_angle_beta 98.7010(10)
_cell_angle_gamma 97.4200(10)
_cell_formula_units_Z 4
_cell_length_a 13.8028(4)
_cell_length_b 17.4286(5)
_cell_length_c 21.7529(6)
_cell_measurement_reflns_used 8669
_cell_measurement_temperature 100
_cell_measurement_theta_max 27.081
_cell_measurement_theta_min 2.259
_cell_volume 4844.6(2)
_computing_cell_refinement 'SAINT v8.34A (Bruker, 2013)'
_computing_data_reduction 'SAINT v8.34A (Bruker, 2013)'
_computing_molecular_graphics 'Olex2 (Dolomanov et al., 2009)'
_computing_publication_material 'Olex2 (Dolomanov et al., 2009)'
_computing_structure_refinement 'ShelXL (Sheldrick, 2008)'
_computing_structure_solution 'ShelXT (Sheldrick, 2015)'
_diffrn_ambient_temperature 100
_diffrn_measured_fraction_theta_full 0.999
_diffrn_measured_fraction_theta_max 0.981
_diffrn_measurement_device_type 'Bruker APEX-II CCD'
_diffrn_measurement_method '\f and \w scans'
_diffrn_radiation_type MoK\a
_diffrn_radiation_wavelength 0.71073
_diffrn_reflns_av_R_equivalents 0.0361
_diffrn_reflns_av_unetI/netI 0.0781
_diffrn_reflns_laue_measured_fraction_full 0.999
_diffrn_reflns_laue_measured_fraction_max 0.981
_diffrn_reflns_limit_h_max 17
_diffrn_reflns_limit_h_min -18
_diffrn_reflns_limit_k_max 22
_diffrn_reflns_limit_k_min -17
_diffrn_reflns_limit_l_max 28
_diffrn_reflns_limit_l_min -28
_diffrn_reflns_number 45789
_diffrn_reflns_point_group_measured_fraction_full 0.999
_diffrn_reflns_point_group_measured_fraction_max 0.981
_diffrn_reflns_theta_full 26.000
_diffrn_reflns_theta_max 27.945
_diffrn_reflns_theta_min 1.643
_diffrn_standards_number 0
_exptl_absorpt_coefficient_mu 1.029
_exptl_absorpt_correction_T_max 1.0000
_exptl_absorpt_correction_T_min 0.9150
_exptl_absorpt_correction_type multi-scan
_exptl_absorpt_process_details
;
SADABS-2012/1 (Bruker,2012) was used for absorption correction.
wR2(int) was 0.0435 before and 0.0392 after correction.
The Ratio of minimum to maximum transmission is 0.9150.
The \l/2 correction factor is 0.0015.
;
_exptl_crystal_colour 'clear yellow'
_exptl_crystal_colour_lustre clear
_exptl_crystal_colour_primary yellow
_exptl_crystal_density_diffrn 1.327
_exptl_crystal_description block
_exptl_crystal_F_000 2016
_exptl_crystal_size_max 0.095
_exptl_crystal_size_mid 0.088
_exptl_crystal_size_min 0.031
_refine_diff_density_max 1.455
_refine_diff_density_min -0.843
_refine_diff_density_rms 0.094
_refine_ls_extinction_method none
_refine_ls_goodness_of_fit_ref 1.007
_refine_ls_hydrogen_treatment constr
_refine_ls_matrix_type full
_refine_ls_number_parameters 1049
_refine_ls_number_reflns 22824
_refine_ls_number_restraints 48
_refine_ls_restrained_S_all 1.020
_refine_ls_R_factor_all 0.0970
_refine_ls_R_factor_gt 0.0503
_refine_ls_shift/su_max 0.001
_refine_ls_shift/su_mean 0.000
_refine_ls_structure_factor_coef Fsqd
_refine_ls_weighting_details 'w=1/[\s^2^(Fo^2^)+(0.0550P)^2^+1.7690P] where P=(Fo^2^+2Fc^2^)/3'
_refine_ls_weighting_scheme calc
_refine_ls_wR_factor_gt 0.1069
_refine_ls_wR_factor_ref 0.1246
_reflns_Friedel_coverage 0.000
_reflns_number_gt 14837
_reflns_number_total 22824
_reflns_threshold_expression 'I > 2\s(I)'
_cod_data_source_file c5cc08248j2.cif
_cod_data_source_block added_by_encifer
_cod_database_code 7118452
_shelx_space_group_comment
;
The symmetry employed for this shelxl refinement is uniquely defined
by the following loop, which should always be used as a source of
symmetry information in preference to the above space-group names.
They are only intended as comments.
;
_shelx_estimated_absorpt_t_max 0.969
_shelx_estimated_absorpt_t_min 0.909
_olex2_refinement_description
;
1. Others
 Fixed Uiso: H76(0.021) H64(0.023) H13(0.022) H34(0.022) H32(0.023) H22(0.023)
 H67(0.023) H42A(0.036) H42B(0.036) H42C(0.036) H8(0.024) H31(0.026) H10(0.024)
 H6(0.028) H62(0.026) H30(0.025) H72(0.026) H60(0.026) H18(0.028) H7(0.03)
 H37(0.025) H77A(0.035) H77B(0.035) H77C(0.035) H73(0.029) H74(0.03)
 H23A(0.039) H23B(0.039) H23C(0.039) H66A(0.044) H66B(0.044) H66C(0.044)
 H61(0.028) H25(0.026) H50(0.033) H35A(0.038) H35B(0.038) H35C(0.038)
 H82A(0.048) H82B(0.048) H82C(0.048) H78A(0.037) H78B(0.037) H78C(0.037)
 H55(0.033) H19(0.036) H65A(0.044) H65B(0.044) H65C(0.044) H83A(0.037)
 H83B(0.037) H83C(0.037) H14A(0.043) H14B(0.043) H14C(0.043) H84A(0.047)
 H84B(0.047) H84C(0.047) H48(0.034) H15A(0.046) H15B(0.046) H15C(0.046)
 H69A(0.043) H69B(0.043) H69C(0.043) H49(0.037) H24A(0.043) H24B(0.043)
 H24C(0.043) H41A(0.046) H41B(0.046) H41C(0.046) H36A(0.043) H36B(0.043)
 H36C(0.043) H20(0.035) H52(0.039) H27A(0.055) H27B(0.055) H27C(0.055)
 H68A(0.046) H68B(0.046) H68C(0.046) H39A(0.05) H39B(0.05) H39C(0.05)
 H79(0.045) H26A(0.051) H26B(0.051) H26C(0.051) H40A(0.049) H40B(0.049)
 H40C(0.049) H57A(0.059) H57B(0.059) H57C(0.059) H56A(0.066) H56B(0.066)
 H56C(0.066) H12A(0.059) H12B(0.059) H12C(0.059) H38A(0.053) H38B(0.053)
 H38C(0.053) H11A(0.072) H11B(0.072) H11C(0.072) H53A(0.09) H53B(0.09)
 H53C(0.09) H81A(0.087) H81B(0.087) H81C(0.087) H54A(0.089) H54B(0.089)
 H54C(0.089) H80A(0.116) H80B(0.116) H80C(0.116)
 Fixed X: H76(0.172) H64(0.4444) H13(0.0178) H34(0.17) H32(0.5454) H22(0.4425)
 H67(0.0944) H42A(0.1393) H42B(0.179) H42C(0.1597) H8(-0.1132) H31(0.4369)
 H10(0.2927) H6(0.123) H62(0.1709) H30(0.2751) H72(0.2908) H60(0.4658)
 H18(0.4971) H7(-0.0426) H37(0.4974) H77A(0.1455) H77B(0.0534) H77C(0.1333)
 H73(0.4567) H74(0.5653) H23A(0.5915) H23B(0.6002) H23C(0.5212) H66A(0.4722)
 H66B(0.5777) H66C(0.5417) H61(0.3346) H25(0.104) H50(-0.0943) H35A(0.1264)
 H35B(0.0399) H35C(0.1166) H82A(0.3386) H82B(0.3311) H82C(0.4234) H78A(0.1617)
 H78B(0.0847) H78C(0.1967) H55(0.0235) H19(0.3814) H65A(0.5789) H65B(0.5989)
 H65C(0.516) H83A(0.3873) H83B(0.3042) H83C(0.2761) H14A(-0.1424) H14B(-0.1185)
 H14C(-0.0414) H84A(0.1136) H84B(0.1354) H84C(0.135) H48(0.1599) H15A(-0.0723)
 H15B(-0.1353) H15C(-0.1626) H69A(0.0443) H69B(-0.0226) H69C(0.0843) H49(-
 0.0113) H24A(0.4796) H24B(0.5788) H24C(0.5613) H41A(0.428) H41B(0.3517)
 H41C(0.3199) H36A(0.1488) H36B(0.0818) H36C(0.1965) H20(0.2128) H52(0.323)
 H27A(0.0714) H27B(-0.0065) H27C(0.0975) H68A(0.0648) H68B(-0.034) H68C(0.0178)
 H39A(0.5837) H39B(0.6617) H39C(0.6465) H79(0.511) H26A(0.0913) H26B(-0.0116)
 H26C(0.0544) H40A(0.3578) H40B(0.3746) H40C(0.452) H57A(-0.0579) H57B(-0.1327)
 H57C(-0.1451) H56A(-0.1375) H56B(-0.116) H56C(-0.0398) H12A(0.2479)
 H12B(0.3451) H12C(0.237) H38A(0.6144) H38B(0.6194) H38C(0.5219) H11A(0.3237)
 H11B(0.3958) H11C(0.2992) H53A(0.3224) H53B(0.4157) H53C(0.3191) H81A(0.5951)
 H81B(0.673) H81C(0.6597) H54A(0.311) H54B(0.4039) H54C(0.3005) H80A(0.6307)
 H80B(0.6361) H80C(0.5397)
 Fixed Y: H76(0.0876) H64(0.372) H13(0.3253) H34(0.0854) H32(0.1717)
 H22(0.3804) H67(0.2745) H42A(0.063) H42B(-0.0139) H42C(-0.0091) H8(0.3255)
 H31(0.0722) H10(0.4676) H6(0.4424) H62(0.2296) H30(0.0302) H72(0.0305)
 H60(0.2987) H18(0.2913) H7(0.3781) H37(0.2714) H77A(0.1664) H77B(0.0928)
 H77C(0.0856) H73(0.0708) H74(0.1574) H23A(0.3044) H23B(0.3451) H23C(0.2627)
 H66A(0.4858) H66B(0.4706) H66C(0.4423) H61(0.2437) H25(0.2525) H50(0.3567)
 H35A(0.1676) H35B(0.0891) H35C(0.0924) H82A(-0.0128) H82B(-0.0474) H82C(0.022)
 H78A(-0.046) H78B(-0.0407) H78C(-0.0501) H55(0.3476) H19(0.2202) H65A(0.3068)
 H65B(0.3328) H65C(0.2546) H83A(0.1291) H83B(0.054) H83C(0.1426) H14A(0.2268)
 H14B(0.2152) H14C(0.1977) H84A(0.0811) H84B(0.0048) H84C(0.0008) H48(0.4372)
 H15A(0.4331) H15B(0.358) H15C(0.373) H69A(0.3439) H69B(0.3368) H69C(0.3958)
 H49(0.3984) H24A(0.4791) H24B(0.4751) H24C(0.4313) H41A(0.1239) H41B(0.0466)
 H41C(0.1345) H36A(-0.0438) H36B(-0.0425) H36C(-0.0505) H20(0.1958) H52(0.4517)
 H27A(0.3083) H27B(0.3035) H27C(0.3664) H68A(0.1466) H68B(0.1831) H68C(0.1929)
 H39A(0.1648) H39B(0.2488) H39C(0.1823) H79(0.241) H26A(0.1197) H26B(0.1529)
 H26C(0.1568) H40A(-0.0067) H40B(-0.0436) H40C(0.0333) H57A(0.4594)
 H57B(0.3853) H57C(0.4057) H56A(0.2544) H56B(0.2408) H56C(0.2206) H12A(0.5552)
 H12B(0.5812) H12C(0.584) H38A(0.2955) H38B(0.3595) H38C(0.3398) H11A(0.3636)
 H11B(0.4471) H11C(0.4126) H53A(0.3262) H53B(0.3935) H53C(0.3721) H81A(0.1301)
 H81B(0.2149) H81C(0.1626) H54A(0.5205) H54B(0.5416) H54C(0.5688) H80A(0.287)
 H80B(0.3375) H80C(0.3298)
 Fixed Z: H76(0.4986) H64(0.7167) H13(0.1407) H34(-0.0118) H32(-0.0755)
 H22(0.2092) H67(0.6929) H42A(0.1001) H42B(0.1134) H42C(0.0404) H8(-0.0162)
 H31(-0.1633) H10(0.0907) H6(-0.0608) H62(0.8406) H30(-0.1545) H72(0.3624)
 H60(0.8552) H18(0.3363) H7(-0.0882) H37(0.0823) H77A(0.4272) H77B(0.4116)
 H77C(0.3649) H73(0.3598) H74(0.4544) H23A(0.2624) H23B(0.2062) H23C(0.191)
 H66A(0.8135) H66B(0.7952) H66C(0.8529) H61(0.8933) H25(0.1943) H50(0.4789)
 H35A(-0.0761) H35B(-0.0944) H35C(-0.1422) H82A(0.5382) H82B(0.598)
 H82C(0.6038) H78A(0.3806) H78B(0.4292) H78C(0.453) H55(0.6355) H19(0.3756)
 H65A(0.7923) H65B(0.7302) H65C(0.7203) H83A(0.7232) H83B(0.7197) H83C(0.7293)
 H14A(0.0356) H14B(0.1062) H14C(0.0578) H84A(0.6043) H84B(0.6272) H84C(0.5527)
 H48(0.4298) H15A(0.1507) H15B(0.1639) H15C(0.0948) H69A(0.8185) H69B(0.7494)
 H69C(0.7751) H49(0.4058) H24A(0.3165) H24B(0.2869) H24C(0.3403) H41A(0.1976)
 H41B(0.1977) H41C(0.2131) H36A(-0.1341) H36B(-0.08) H36C(-0.0646) H20(0.3299)
 H52(0.5803) H27A(0.3258) H27B(0.2617) H27C(0.2837) H68A(0.7158) H68B(0.7028)
 H68C(0.7764) H39A(0.0872) H39B(0.1069) H39C(0.0353) H79(0.6129) H26A(0.2076)
 H26B(0.2066) H26C(0.275) H40A(0.0094) H40B(0.0684) H40C(0.0688) H57A(0.6448)
 H57B(0.6512) H57C(0.5837) H56A(0.5282) H56B(0.5982) H56C(0.5495) H12A(0.0013)
 H12B(0.0588) H12C(0.0767) H38A(-0.0104) H38B(0.061) H38C(0.0046) H11A(0.0046)
 H11B(0.0125) H11C(-0.0456) H53A(0.4964) H53B(0.5002) H53C(0.4427) H81A(0.6004)
 H81B(0.6312) H81C(0.555) H54A(0.4766) H54B(0.5366) H54C(0.5499) H80A(0.5294)
 H80B(0.6051) H80C(0.5509)
;
_shelx_shelxl_version_number 2014/7
_olex2_date_sample_data_collection 2015-04-03
_olex2_date_sample_submission 2015-04-03
_olex2_diffrn_ambient_temperature_device 'Oxford Cryosystems'
_olex2_exptl_crystal_mounting_method 'The crystal was mounted on a glass fibre in oil'
_olex2_submission_original_sample_id jjw0328
_olex2_submission_special_instructions 'No special instructions were received'

loop_
_space_group_symop_operation_xyz
'x, y, z'
'-x, -y, -z'

loop_
_atom_site_label
_atom_site_type_symbol
_atom_site_fract_x
_atom_site_fract_y
_atom_site_fract_z
_atom_site_U_iso_or_equiv
_atom_site_adp_type
_atom_site_occupancy
_atom_site_site_symmetry_order
_atom_site_calc_flag
_atom_site_refinement_flags_posn
_atom_site_refinement_flags_adp
_atom_site_refinement_flags_occupancy
_atom_site_disorder_assembly
_atom_site_disorder_group
Ga1 Ga 0.25947(3) 0.85610(2) 0.20302(2) 0.01908(9) Uani 1 1 d . . . . .
Ga2 Ga 0.25731(18) 0.81964(12) 0.69453(11) 0.0210(3) Uani 0.703(4) 1 d . U P A 1
Cl8 Cl 0.27950(6) 0.50113(5) 0.81309(3) 0.01786(16) Uani 1 1 d . . . . .
P1 P 0.18807(6) 0.22954(5) 0.07285(4) 0.01390(17) Uani 1 1 d . . . . .
P4 P 0.19317(6) 0.23578(5) 0.57744(4) 0.01464(17) Uani 1 1 d . . . . .
Cl2 Cl 0.28427(6) 0.48492(5) 0.31510(4) 0.02203(18) Uani 1 1 d . . . . .
P2 P 0.33110(6) 0.19294(5) 0.08187(4) 0.01172(16) Uani 1 1 d . . . . .
Cl7 Cl 0.17440(6) 0.55795(5) 0.68238(4) 0.02218(18) Uani 1 1 d . . . . .
Cl5 Cl 0.16492(6) 0.94657(5) 0.23046(4) 0.02407(18) Uani 1 1 d . . . . .
P5 P 0.32935(6) 0.19170(5) 0.59781(4) 0.01308(16) Uani 1 1 d . . . . .
P3 P 0.30896(6) 0.07532(5) 0.10128(4) 0.01707(18) Uani 1 1 d . . . . .
P6 P 0.28317(6) 0.07923(5) 0.62069(4) 0.01848(18) Uani 1 1 d . . . . .
Cl1 Cl 0.15360(7) 0.54415(5) 0.19347(4) 0.0271(2) Uani 1 1 d . . . . .
Cl4 Cl 0.41244(6) 0.90969(5) 0.25382(4) 0.02775(19) Uani 1 1 d . . . . .
Cl6 Cl 0.20774(6) 0.74696(5) 0.22459(5) 0.0337(2) Uani 1 1 d . . . . .
Cl3 Cl 0.25584(7) 0.82595(6) 0.09748(4) 0.0335(2) Uani 1 1 d . . . . .
Cl9 Cl 0.3909(6) 0.9121(5) 0.7293(3) 0.0305(8) Uani 0.703(4) 1 d . U P A 1
Cl11 Cl 0.2193(5) 0.7726(3) 0.7735(2) 0.0312(6) Uani 0.703(4) 1 d . U P A 1
Cl12 Cl 0.28529(15) 0.72207(11) 0.61345(9) 0.0426(5) Uani 0.703(4) 1 d . U P A 1
Cl10 Cl 0.13442(12) 0.87070(16) 0.65781(16) 0.0621(8) Uani 0.703(4) 1 d . U P A 1
N4 N 0.25857(17) 0.36361(14) 0.70708(11) 0.0105(5) Uani 1 1 d . . . . .
N2 N 0.25928(17) 0.35217(14) 0.20448(11) 0.0113(5) Uani 1 1 d . . . . .
N3 N 0.18788(18) 0.39909(14) 0.62567(11) 0.0122(5) Uani 1 1 d . . . . .
N1 N 0.17454(17) 0.39018(14) 0.12897(11) 0.0118(5) Uani 1 1 d . . . . .
C43 C 0.2207(2) 0.33477(17) 0.64030(13) 0.0102(6) Uani 1 1 d . . . . .
C44 C 0.2026(2) 0.46657(17) 0.68210(14) 0.0125(6) Uani 1 1 d . . . . .
C45 C 0.2465(2) 0.44486(17) 0.73181(14) 0.0117(6) Uani 1 1 d . . . . .
C1 C 0.2154(2) 0.32594(17) 0.13873(14) 0.0107(6) Uani 1 1 d . . . . .
C58 C 0.2820(2) 0.31890(17) 0.75220(13) 0.0119(6) Uani 1 1 d . . . . .
C9 C 0.0122(2) 0.35243(18) 0.05477(15) 0.0154(6) Uani 1 1 d . . . . .
C29 C 0.2871(2) 0.09816(18) -0.05843(15) 0.0155(6) Uani 1 1 d . . . . .
C46 C 0.1324(2) 0.39622(18) 0.56224(14) 0.0152(6) Uani 1 1 d . . . . .
C16 C 0.2949(2) 0.30501(18) 0.24521(14) 0.0132(6) Uani 1 1 d . . . . .
C33 C 0.4526(2) 0.18358(18) -0.00983(15) 0.0162(6) Uani 1 1 d . . . . .
C17 C 0.3971(2) 0.31735(18) 0.27004(14) 0.0145(6) Uani 1 1 d . . . . .
C4 C 0.1134(2) 0.38828(17) 0.06800(14) 0.0131(6) Uani 1 1 d . . . . .
C71 C 0.2974(2) 0.09471(18) 0.45855(15) 0.0167(7) Uani 1 1 d . . . . .
C3 C 0.2444(2) 0.43193(18) 0.23368(14) 0.0144(6) Uani 1 1 d . . . . .
C63 C 0.2008(2) 0.28212(18) 0.77231(14) 0.0157(6) Uani 1 1 d . . . . .
C28 C 0.3557(2) 0.15495(17) -0.00315(14) 0.0135(6) Uani 1 1 d . . . . .
C5 C 0.1573(2) 0.42402(19) 0.02728(15) 0.0169(7) Uani 1 1 d . . . . .
C76 C 0.1864(2) 0.06804(19) 0.45330(15) 0.0173(7) Uani 1 1 d . . . . .
H76 H 0.1720 0.0876 0.4986 0.021 Uiso 1 1 calc R . . . .
C47 C 0.1842(2) 0.42103(19) 0.51933(15) 0.0195(7) Uani 1 1 d . . . . .
C59 C 0.3816(2) 0.32561(18) 0.78139(14) 0.0150(6) Uani 1 1 d . . . . .
C64 C 0.4695(2) 0.36426(19) 0.75956(15) 0.0188(7) Uani 1 1 d . . . . .
H64 H 0.4444 0.3720 0.7167 0.023 Uiso 1 1 calc R . . . .
C13 C -0.0362(2) 0.32161(19) 0.10308(16) 0.0184(7) Uani 1 1 d . . . . .
H13 H 0.0178 0.3253 0.1407 0.022 Uiso 1 1 calc R . . . .
C2 C 0.1922(2) 0.45484(18) 0.18782(14) 0.0139(6) Uani 1 1 d . . . . .
C34 C 0.1788(2) 0.06815(19) -0.05850(15) 0.0183(7) Uani 1 1 d . . . . .
H34 H 0.1700 0.0854 -0.0118 0.022 Uiso 1 1 calc R . . . .
C32 C 0.4804(2) 0.15239(19) -0.07058(15) 0.0188(7) Uani 1 1 d . . . . .
H32 H 0.5454 0.1717 -0.0755 0.023 Uiso 1 1 calc R . . . .
C22 C 0.4758(2) 0.36569(19) 0.24708(16) 0.0190(7) Uani 1 1 d . . . . .
H22 H 0.4425 0.3804 0.2092 0.023 Uiso 1 1 calc R . . . .
C67 C 0.0940(2) 0.27321(19) 0.73856(16) 0.0192(7) Uani 1 1 d . . . . .
H67 H 0.0944 0.2745 0.6929 0.023 Uiso 1 1 calc R . . . .
C51 C 0.0286(2) 0.37156(19) 0.54905(15) 0.0201(7) Uani 1 1 d . . . . .
C42 C 0.1823(2) 0.0228(2) 0.08718(17) 0.0237(7) Uani 1 1 d . . . . .
H42A H 0.1393 0.0630 0.1001 0.036 Uiso 1 1 calc GR . . . .
H42B H 0.1790 -0.0139 0.1134 0.036 Uiso 1 1 calc GR . . . .
H42C H 0.1597 -0.0091 0.0404 0.036 Uiso 1 1 calc GR . . . .
C8 C -0.0445(2) 0.3498(2) -0.00480(16) 0.0203(7) Uani 1 1 d . . . . .
H8 H -0.1132 0.3255 -0.0162 0.024 Uiso 1 1 calc R . . . .
C70 C 0.3642(2) 0.14710(18) 0.51662(15) 0.0161(6) Uani 1 1 d . . . . .
C31 C 0.4157(2) 0.0945(2) -0.12312(16) 0.0220(7) Uani 1 1 d . . . . .
H31 H 0.4369 0.0722 -0.1633 0.026 Uiso 1 1 calc R . . . .
C10 C 0.2655(2) 0.46598(19) 0.04491(16) 0.0200(7) Uani 1 1 d . . . . .
H10 H 0.2927 0.4676 0.0907 0.024 Uiso 1 1 calc R . . . .
C6 C 0.0961(2) 0.4193(2) -0.03124(16) 0.0232(7) Uani 1 1 d . . . . .
H6 H 0.1230 0.4424 -0.0608 0.028 Uiso 1 1 calc R . . . .
C62 C 0.2235(3) 0.25431(19) 0.82537(15) 0.0218(7) Uani 1 1 d . . . . .
H62 H 0.1709 0.2296 0.8406 0.026 Uiso 1 1 calc R . . . .
C30 C 0.3200(2) 0.0688(2) -0.11741(16) 0.0207(7) Uani 1 1 d . . . . .
H30 H 0.2751 0.0302 -0.1545 0.025 Uiso 1 1 calc R . . . .
C72 C 0.3346(2) 0.0667(2) 0.40133(15) 0.0215(7) Uani 1 1 d . . . . .
H72 H 0.2908 0.0305 0.3624 0.026 Uiso 1 1 calc R . . . .
C60 C 0.3991(3) 0.29568(19) 0.83425(15) 0.0221(7) Uani 1 1 d . . . . .
H60 H 0.4658 0.2987 0.8552 0.026 Uiso 1 1 calc R . . . .
C18 C 0.4280(2) 0.2841(2) 0.31864(16) 0.0232(7) Uani 1 1 d . . . . .
H18 H 0.4971 0.2913 0.3363 0.028 Uiso 1 1 calc R . . . .
C7 C -0.0029(2) 0.3818(2) -0.04734(16) 0.0247(8) Uani 1 1 d . . . . .
H7 H -0.0426 0.3781 -0.0882 0.030 Uiso 1 1 calc R . . . .
C21 C 0.2228(2) 0.2595(2) 0.26587(15) 0.0190(7) Uani 1 1 d . . . . .
C37 C 0.5310(2) 0.24724(19) 0.04519(16) 0.0206(7) Uani 1 1 d . . . . .
H37 H 0.4974 0.2714 0.0823 0.025 Uiso 1 1 calc R . . . .
C75 C 0.4654(2) 0.1699(2) 0.51497(16) 0.0221(7) Uani 1 1 d . . . . .
C77 C 0.1240(2) 0.1067(2) 0.41036(16) 0.0233(7) Uani 1 1 d . . . . .
H77A H 0.1455 0.1664 0.4272 0.035 Uiso 1 1 calc GR . . . .
H77B H 0.0534 0.0928 0.4116 0.035 Uiso 1 1 calc GR . . . .
H77C H 0.1333 0.0856 0.3649 0.035 Uiso 1 1 calc GR . . . .
C73 C 0.4334(2) 0.0900(2) 0.39957(17) 0.0240(8) Uani 1 1 d . . . . .
H73 H 0.4567 0.0708 0.3598 0.029 Uiso 1 1 calc R . . . .
C74 C 0.4975(2) 0.1412(2) 0.45582(17) 0.0247(8) Uani 1 1 d . . . . .
H74 H 0.5653 0.1574 0.4544 0.030 Uiso 1 1 calc R . . . .
C23 C 0.5542(2) 0.3149(2) 0.22464(17) 0.0260(8) Uani 1 1 d . . . . .
H23A H 0.5915 0.3044 0.2624 0.039 Uiso 1 1 calc GR . . . .
H23B H 0.6002 0.3451 0.2062 0.039 Uiso 1 1 calc GR . . . .
H23C H 0.5212 0.2627 0.1910 0.039 Uiso 1 1 calc GR . . . .
C66 C 0.5198(2) 0.4484(2) 0.80987(18) 0.0292(8) Uani 1 1 d . . . . .
H66A H 0.4722 0.4858 0.8135 0.044 Uiso 1 1 calc GR . . . .
H66B H 0.5777 0.4706 0.7952 0.044 Uiso 1 1 calc GR . . . .
H66C H 0.5417 0.4423 0.8529 0.044 Uiso 1 1 calc GR . . . .
C61 C 0.3211(3) 0.2619(2) 0.85641(16) 0.0237(8) Uani 1 1 d . . . . .
H61 H 0.3346 0.2437 0.8933 0.028 Uiso 1 1 calc R . . . .
C25 C 0.1122(2) 0.2468(2) 0.23908(15) 0.0213(7) Uani 1 1 d . . . . .
H25 H 0.1040 0.2525 0.1943 0.026 Uiso 1 1 calc R . . . .
C50 C -0.0238(3) 0.3729(2) 0.48970(16) 0.0272(8) Uani 1 1 d . . . . .
H50 H -0.0943 0.3567 0.4789 0.033 Uiso 1 1 calc R . . . .
C35 C 0.1091(2) 0.1079(2) -0.09618(16) 0.0254(8) Uani 1 1 d . . . . .
H35A H 0.1264 0.1676 -0.0761 0.038 Uiso 1 1 calc GR . . . .
H35B H 0.0399 0.0891 -0.0944 0.038 Uiso 1 1 calc GR . . . .
H35C H 0.1166 0.0924 -0.1422 0.038 Uiso 1 1 calc GR . . . .
C82 C 0.3519(3) 0.0014(2) 0.58627(17) 0.0321(9) Uani 1 1 d . . . . .
H82A H 0.3386 -0.0128 0.5382 0.048 Uiso 1 1 calc GR . . . .
H82B H 0.3311 -0.0474 0.5980 0.048 Uiso 1 1 calc GR . . . .
H82C H 0.4234 0.0220 0.6038 0.048 Uiso 1 1 calc GR . . . .
C78 C 0.1545(3) -0.02571(19) 0.42661(16) 0.0244(8) Uani 1 1 d . . . . .
H78A H 0.1617 -0.0460 0.3806 0.037 Uiso 1 1 calc GR . . . .
H78B H 0.0847 -0.0407 0.4292 0.037 Uiso 1 1 calc GR . . . .
H78C H 0.1967 -0.0501 0.4530 0.037 Uiso 1 1 calc GR . . . .
C55 C -0.0269(2) 0.3457(2) 0.59657(17) 0.0274(8) Uani 1 1 d . . . . .
H55 H 0.0235 0.3476 0.6355 0.033 Uiso 1 1 calc R . . . .
C19 C 0.3594(3) 0.2410(2) 0.34127(17) 0.0299(9) Uani 1 1 d . . . . .
H19 H 0.3814 0.2202 0.3756 0.036 Uiso 1 1 calc R . . . .
C65 C 0.5478(2) 0.3097(2) 0.74972(18) 0.0294(8) Uani 1 1 d . . . . .
H65A H 0.5789 0.3068 0.7923 0.044 Uiso 1 1 calc GR . . . .
H65B H 0.5989 0.3328 0.7302 0.044 Uiso 1 1 calc GR . . . .
H65C H 0.5160 0.2546 0.7203 0.044 Uiso 1 1 calc GR . . . .
C83 C 0.3165(3) 0.1040(2) 0.70812(15) 0.0246(8) Uani 1 1 d . . . . .
H83A H 0.3873 0.1291 0.7232 0.037 Uiso 1 1 calc GR . . . .
H83B H 0.3042 0.0540 0.7197 0.037 Uiso 1 1 calc GR . . . .
H83C H 0.2761 0.1426 0.7293 0.037 Uiso 1 1 calc GR . . . .
C14 C -0.0894(3) 0.2323(2) 0.07298(18) 0.0289(8) Uani 1 1 d . . . . .
H14A H -0.1424 0.2268 0.0356 0.043 Uiso 1 1 calc GR . . . .
H14B H -0.1185 0.2152 0.1062 0.043 Uiso 1 1 calc GR . . . .
H14C H -0.0414 0.1977 0.0578 0.043 Uiso 1 1 calc GR . . . .
C84 C 0.1518(3) 0.0366(2) 0.59870(17) 0.0316(9) Uani 1 1 d . . . . .
H84A H 0.1136 0.0811 0.6043 0.047 Uiso 1 1 calc GR . . . .
H84B H 0.1354 0.0048 0.6272 0.047 Uiso 1 1 calc GR . . . .
H84C H 0.1350 0.0008 0.5527 0.047 Uiso 1 1 calc GR . . . .
C48 C 0.1274(3) 0.4209(2) 0.46048(16) 0.0285(8) Uani 1 1 d . . . . .
H48 H 0.1599 0.4372 0.4298 0.034 Uiso 1 1 calc R . . . .
C15 C -0.1080(3) 0.3763(2) 0.13057(18) 0.0309(9) Uani 1 1 d . . . . .
H15A H -0.0723 0.4331 0.1507 0.046 Uiso 1 1 calc GR . . . .
H15B H -0.1353 0.3580 0.1639 0.046 Uiso 1 1 calc GR . . . .
H15C H -0.1626 0.3730 0.0948 0.046 Uiso 1 1 calc GR . . . .
C69 C 0.0457(3) 0.3438(2) 0.77351(18) 0.0285(8) Uani 1 1 d . . . . .
H69A H 0.0443 0.3439 0.8185 0.043 Uiso 1 1 calc GR . . . .
H69B H -0.0226 0.3368 0.7494 0.043 Uiso 1 1 calc GR . . . .
H69C H 0.0843 0.3958 0.7751 0.043 Uiso 1 1 calc GR . . . .
C49 C 0.0257(3) 0.3976(2) 0.44610(16) 0.0306(9) Uani 1 1 d . . . . .
H49 H -0.0113 0.3984 0.4058 0.037 Uiso 1 1 calc R . . . .
C24 C 0.5287(2) 0.4450(2) 0.30275(18) 0.0285(8) Uani 1 1 d . . . . .
H24A H 0.4796 0.4791 0.3165 0.043 Uiso 1 1 calc GR . . . .
H24B H 0.5788 0.4751 0.2869 0.043 Uiso 1 1 calc GR . . . .
H24C H 0.5613 0.4313 0.3403 0.043 Uiso 1 1 calc GR . . . .
C41 C 0.3577(3) 0.0976(2) 0.18710(17) 0.0309(9) Uani 1 1 d . . . . .
H41A H 0.4280 0.1239 0.1976 0.046 Uiso 1 1 calc GR . . . .
H41B H 0.3517 0.0466 0.1977 0.046 Uiso 1 1 calc GR . . . .
H41C H 0.3199 0.1345 0.2131 0.046 Uiso 1 1 calc GR . . . .
C36 C 0.1487(3) -0.0257(2) -0.08689(17) 0.0287(8) Uani 1 1 d . . . . .
H36A H 0.1488 -0.0438 -0.1341 0.043 Uiso 1 1 calc GR . . . .
H36B H 0.0818 -0.0425 -0.0800 0.043 Uiso 1 1 calc GR . . . .
H36C H 0.1965 -0.0505 -0.0646 0.043 Uiso 1 1 calc GR . . . .
C20 C 0.2587(3) 0.2275(2) 0.31464(16) 0.0294(8) Uani 1 1 d . . . . .
H20 H 0.2128 0.1958 0.3299 0.035 Uiso 1 1 calc R . . . .
C52 C 0.2970(3) 0.4458(2) 0.53329(17) 0.0328(9) Uani 1 1 d . . . . .
H52 H 0.3230 0.4517 0.5803 0.039 Uiso 1 1 calc R . . . .
C27 C 0.0644(3) 0.3121(2) 0.28131(19) 0.0367(10) Uani 1 1 d . . . . .
H27A H 0.0714 0.3083 0.3258 0.055 Uiso 1 1 calc GR . . . .
H27B H -0.0065 0.3035 0.2617 0.055 Uiso 1 1 calc GR . . . .
H27C H 0.0975 0.3664 0.2837 0.055 Uiso 1 1 calc GR . . . .
C68 C 0.0298(3) 0.1916(2) 0.73285(19) 0.0310(9) Uani 1 1 d . . . . .
H68A H 0.0648 0.1466 0.7158 0.046 Uiso 1 1 calc GR . . . .
H68B H -0.0340 0.1831 0.7028 0.046 Uiso 1 1 calc GR . . . .
H68C H 0.0178 0.1929 0.7764 0.046 Uiso 1 1 calc GR . . . .
C39 C 0.6131(3) 0.2072(2) 0.07098(18) 0.0335(9) Uani 1 1 d . . . . .
H39A H 0.5837 0.1648 0.0872 0.050 Uiso 1 1 calc GR . . . .
H39B H 0.6617 0.2488 0.1069 0.050 Uiso 1 1 calc GR . . . .
H39C H 0.6465 0.1823 0.0353 0.050 Uiso 1 1 calc GR . . . .
C79 C 0.5444(3) 0.2243(2) 0.57450(19) 0.0378(10) Uani 1 1 d . U . . .
H79 H 0.5110 0.2410 0.6129 0.045 Uiso 1 1 calc R . . . .
C26 C 0.0565(3) 0.1614(2) 0.23139(18) 0.0341(9) Uani 1 1 d . . . . .
H26A H 0.0913 0.1197 0.2076 0.051 Uiso 1 1 calc GR . . . .
H26B H -0.0116 0.1529 0.2066 0.051 Uiso 1 1 calc GR . . . .
H26C H 0.0544 0.1568 0.2750 0.051 Uiso 1 1 calc GR . . . .
C40 C 0.3817(3) 0.0067(2) 0.0569(2) 0.0328(9) Uani 1 1 d . . . . .
H40A H 0.3578 -0.0067 0.0094 0.049 Uiso 1 1 calc GR . . . .
H40B H 0.3746 -0.0436 0.0684 0.049 Uiso 1 1 calc GR . . . .
H40C H 0.4520 0.0333 0.0688 0.049 Uiso 1 1 calc GR . . . .
C57 C -0.0970(3) 0.4043(3) 0.6213(2) 0.0393(10) Uani 1 1 d . . . . .
H57A H -0.0579 0.4594 0.6448 0.059 Uiso 1 1 calc GR . . . .
H57B H -0.1327 0.3853 0.6512 0.059 Uiso 1 1 calc GR . . . .
H57C H -0.1451 0.4057 0.5837 0.059 Uiso 1 1 calc GR . . . .
C56 C -0.0853(3) 0.2574(2) 0.5653(2) 0.0437(11) Uani 1 1 d . . . . .
H56A H -0.1375 0.2544 0.5282 0.066 Uiso 1 1 calc GR . . . .
H56B H -0.1160 0.2408 0.5982 0.066 Uiso 1 1 calc GR . . . .
H56C H -0.0398 0.2206 0.5495 0.066 Uiso 1 1 calc GR . . . .
C12 C 0.2747(3) 0.5545(2) 0.0455(2) 0.0392(10) Uani 1 1 d . . . . .
H12A H 0.2479 0.5552 0.0013 0.059 Uiso 1 1 calc GR . . . .
H12B H 0.3451 0.5812 0.0588 0.059 Uiso 1 1 calc GR . . . .
H12C H 0.2370 0.5840 0.0767 0.059 Uiso 1 1 calc GR . . . .
C38 C 0.5757(3) 0.3167(2) 0.02312(19) 0.0356(9) Uani 1 1 d . . . . .
H38A H 0.6144 0.2955 -0.0104 0.053 Uiso 1 1 calc GR . . . .
H38B H 0.6194 0.3595 0.0610 0.053 Uiso 1 1 calc GR . . . .
H38C H 0.5219 0.3398 0.0046 0.053 Uiso 1 1 calc GR . . . .
C11 C 0.3264(3) 0.4181(3) 0.0002(2) 0.0478(12) Uani 1 1 d . . . . .
H11A H 0.3237 0.3636 0.0046 0.072 Uiso 1 1 calc GR . . . .
H11B H 0.3958 0.4471 0.0125 0.072 Uiso 1 1 calc GR . . . .
H11C H 0.2992 0.4126 -0.0456 0.072 Uiso 1 1 calc GR . . . .
C53 C 0.3428(3) 0.3782(3) 0.4891(3) 0.0601(14) Uani 1 1 d . . . . .
H53A H 0.3224 0.3262 0.4964 0.090 Uiso 1 1 calc GR . . . .
H53B H 0.4157 0.3935 0.5002 0.090 Uiso 1 1 calc GR . . . .
H53C H 0.3191 0.3721 0.4427 0.090 Uiso 1 1 calc GR . . . .
C81 C 0.6252(3) 0.1790(3) 0.5918(2) 0.0582(13) Uani 1 1 d . U . . .
H81A H 0.5951 0.1301 0.6004 0.087 Uiso 1 1 calc GR . . . .
H81B H 0.6730 0.2149 0.6312 0.087 Uiso 1 1 calc GR . . . .
H81C H 0.6597 0.1626 0.5550 0.087 Uiso 1 1 calc GR . . . .
C54 C 0.3311(4) 0.5262(3) 0.5232(2) 0.0592(14) Uani 1 1 d . . . . .
H54A H 0.3110 0.5205 0.4766 0.089 Uiso 1 1 calc GR . . . .
H54B H 0.4039 0.5416 0.5366 0.089 Uiso 1 1 calc GR . . . .
H54C H 0.3005 0.5688 0.5499 0.089 Uiso 1 1 calc GR . . . .
C80 C 0.5919(4) 0.3014(3) 0.5640(3) 0.0775(17) Uani 1 1 d . U . . .
H80A H 0.6307 0.2870 0.5294 0.116 Uiso 1 1 calc GR . . . .
H80B H 0.6361 0.3375 0.6051 0.116 Uiso 1 1 calc GR . . . .
H80C H 0.5397 0.3298 0.5509 0.116 Uiso 1 1 calc GR . . . .
Ga3 Ga 0.2539(5) 0.8397(4) 0.7066(3) 0.0386(11) Uani 0.297(4) 1 d . U P A 2
Cl14 Cl 0.1485(3) 0.9194(4) 0.7097(4) 0.0634(18) Uani 0.297(4) 1 d . U P A 2
Cl16 Cl 0.2197(14) 0.7756(11) 0.7625(7) 0.061(3) Uani 0.297(4) 1 d . U P A 2
Cl13 Cl 0.4041(14) 0.9131(12) 0.7458(7) 0.036(3) Uani 0.297(4) 1 d . U P A 2
Cl15 Cl 0.2525(6) 0.7634(8) 0.6093(4) 0.152(4) Uani 0.297(4) 1 d . U P A 2

loop_
_atom_site_aniso_label
_atom_site_aniso_U_11
_atom_site_aniso_U_22
_atom_site_aniso_U_33
_atom_site_aniso_U_23
_atom_site_aniso_U_13
_atom_site_aniso_U_12
Ga1 0.01630(19) 0.01770(19) 0.02206(19) 0.00523(15) 0.00431(15) 0.00160(14)
Ga2 0.0138(4) 0.0206(7) 0.0333(8) 0.0171(6) 0.0016(5) 0.0041(5)
Cl8 0.0218(4) 0.0160(4) 0.0118(3) 0.0002(3) 0.0002(3) 0.0040(3)
P1 0.0132(4) 0.0117(4) 0.0134(4) -0.0003(3) -0.0003(3) 0.0044(3)
P4 0.0131(4) 0.0144(4) 0.0137(4) 0.0005(3) 0.0001(3) 0.0059(3)
Cl2 0.0249(4) 0.0217(4) 0.0115(4) -0.0034(3) -0.0013(3) 0.0039(3)
P2 0.0120(4) 0.0095(4) 0.0133(4) 0.0032(3) 0.0022(3) 0.0025(3)
Cl7 0.0314(5) 0.0134(4) 0.0209(4) 0.0043(3) -0.0007(3) 0.0111(3)
Cl5 0.0270(4) 0.0238(4) 0.0253(4) 0.0097(4) 0.0084(3) 0.0106(3)
P5 0.0118(4) 0.0117(4) 0.0142(4) 0.0014(3) 0.0024(3) 0.0037(3)
P3 0.0179(4) 0.0122(4) 0.0224(4) 0.0080(3) 0.0012(3) 0.0046(3)
P6 0.0255(5) 0.0126(4) 0.0162(4) 0.0040(3) 0.0003(3) 0.0061(3)
Cl1 0.0418(5) 0.0149(4) 0.0228(4) 0.0020(3) 0.0014(4) 0.0156(4)
Cl4 0.0184(4) 0.0246(4) 0.0352(5) 0.0062(4) 0.0022(4) -0.0013(3)
Cl6 0.0225(5) 0.0234(5) 0.0618(6) 0.0229(5) 0.0106(4) 0.0033(3)
Cl3 0.0325(5) 0.0385(5) 0.0232(4) 0.0011(4) 0.0088(4) 0.0031(4)
Cl9 0.023(2) 0.0210(11) 0.041(2) 0.0075(16) 0.0014(16) -0.0048(12)
Cl11 0.0278(12) 0.0419(12) 0.0434(12) 0.0334(11) 0.0176(9) 0.0150(9)
Cl12 0.0406(10) 0.0443(10) 0.0266(8) -0.0035(7) -0.0036(7) -0.0008(7)
Cl10 0.0269(9) 0.0800(16) 0.113(2) 0.0779(16) 0.0101(11) 0.0209(9)
N4 0.0101(12) 0.0104(12) 0.0106(12) 0.0030(10) 0.0012(10) 0.0028(9)
N2 0.0087(12) 0.0120(12) 0.0114(12) 0.0021(10) 0.0006(10) 0.0022(9)
N3 0.0144(13) 0.0114(12) 0.0104(12) 0.0024(10) 0.0016(10) 0.0040(10)
N1 0.0147(13) 0.0118(12) 0.0099(12) 0.0039(10) 0.0025(10) 0.0050(10)
C43 0.0084(14) 0.0134(15) 0.0103(14) 0.0052(12) 0.0028(11) 0.0027(11)
C44 0.0148(15) 0.0104(14) 0.0127(14) 0.0029(12) 0.0025(12) 0.0058(11)
C45 0.0113(15) 0.0097(14) 0.0125(14) 0.0018(12) 0.0027(12) 0.0003(11)
C1 0.0079(14) 0.0120(14) 0.0127(14) 0.0043(12) 0.0019(11) 0.0028(11)
C58 0.0183(16) 0.0092(14) 0.0073(13) 0.0018(11) 0.0000(12) 0.0047(11)
C9 0.0166(16) 0.0116(15) 0.0172(15) 0.0042(13) 0.0009(13) 0.0046(12)
C29 0.0206(17) 0.0108(15) 0.0151(15) 0.0040(12) 0.0042(13) 0.0033(12)
C46 0.0196(16) 0.0133(15) 0.0113(14) 0.0033(12) -0.0025(12) 0.0066(12)
C16 0.0161(16) 0.0137(15) 0.0076(14) 0.0027(12) -0.0013(12) 0.0015(12)
C33 0.0161(16) 0.0137(15) 0.0203(16) 0.0054(13) 0.0064(13) 0.0055(12)
C17 0.0123(15) 0.0149(15) 0.0145(15) 0.0036(13) 0.0010(12) 0.0014(12)
C4 0.0153(15) 0.0105(14) 0.0123(14) 0.0030(12) -0.0014(12) 0.0051(11)
C71 0.0174(16) 0.0133(15) 0.0192(16) 0.0041(13) 0.0044(13) 0.0041(12)
C3 0.0151(16) 0.0126(15) 0.0114(14) -0.0018(12) 0.0023(12) 0.0023(12)
C63 0.0210(17) 0.0120(15) 0.0133(15) 0.0016(12) 0.0055(13) 0.0033(12)
C28 0.0152(15) 0.0108(15) 0.0149(15) 0.0032(12) 0.0044(12) 0.0046(11)
C5 0.0196(17) 0.0168(16) 0.0139(15) 0.0051(13) 0.0028(13) 0.0025(12)
C76 0.0168(16) 0.0184(16) 0.0146(15) 0.0042(13) 0.0012(13) 0.0008(12)
C47 0.0280(19) 0.0167(16) 0.0116(15) 0.0042(13) 0.0004(13) 0.0017(13)
C59 0.0158(16) 0.0129(15) 0.0138(15) 0.0021(12) -0.0008(12) 0.0042(12)
C64 0.0150(16) 0.0190(17) 0.0193(16) 0.0060(14) -0.0041(13) 0.0026(13)
C13 0.0133(16) 0.0217(17) 0.0215(17) 0.0084(14) 0.0045(13) 0.0037(13)
C2 0.0164(16) 0.0110(15) 0.0137(15) 0.0017(12) 0.0036(12) 0.0054(12)
C34 0.0197(17) 0.0183(17) 0.0141(15) 0.0030(13) 0.0036(13) -0.0013(13)
C32 0.0190(17) 0.0212(17) 0.0217(17) 0.0092(14) 0.0109(14) 0.0094(13)
C22 0.0126(16) 0.0204(17) 0.0222(17) 0.0083(14) -0.0008(13) -0.0018(12)
C67 0.0190(17) 0.0203(17) 0.0204(17) 0.0074(14) 0.0114(13) 0.0010(13)
C51 0.0183(17) 0.0205(17) 0.0197(16) 0.0025(14) 0.0011(13) 0.0102(13)
C42 0.0228(18) 0.0232(18) 0.0282(19) 0.0154(15) 0.0030(15) 0.0010(14)
C8 0.0131(16) 0.0221(17) 0.0249(18) 0.0094(15) -0.0010(13) 0.0023(13)
C70 0.0165(16) 0.0131(15) 0.0184(16) 0.0022(13) 0.0058(13) 0.0058(12)
C31 0.0293(19) 0.0222(18) 0.0183(16) 0.0056(14) 0.0111(14) 0.0127(14)
C10 0.0194(17) 0.0221(17) 0.0186(16) 0.0093(14) 0.0020(13) 0.0004(13)
C6 0.0237(18) 0.031(2) 0.0179(17) 0.0143(15) 0.0020(14) 0.0017(14)
C62 0.033(2) 0.0186(17) 0.0166(16) 0.0076(14) 0.0083(14) 0.0054(14)
C30 0.0236(18) 0.0180(17) 0.0183(16) 0.0028(14) 0.0029(14) 0.0047(13)
C72 0.0258(18) 0.0213(18) 0.0152(16) 0.0028(14) 0.0043(14) 0.0043(14)
C60 0.0288(19) 0.0162(16) 0.0163(16) 0.0013(13) -0.0045(14) 0.0072(14)
C18 0.0186(18) 0.0267(19) 0.0240(18) 0.0138(15) -0.0066(14) 0.0029(14)
C7 0.0228(19) 0.032(2) 0.0179(17) 0.0127(15) -0.0074(14) 0.0031(15)
C21 0.0177(17) 0.0235(18) 0.0149(15) 0.0074(14) 0.0028(13) -0.0010(13)
C37 0.0147(16) 0.0203(17) 0.0236(17) 0.0019(14) 0.0076(13) 0.0004(13)
C75 0.0167(17) 0.0200(17) 0.0246(18) -0.0012(14) 0.0057(14) 0.0049(13)
C77 0.0227(18) 0.0281(19) 0.0200(17) 0.0108(15) 0.0024(14) 0.0032(14)
C73 0.0267(19) 0.0256(19) 0.0226(17) 0.0057(15) 0.0126(15) 0.0121(15)
C74 0.0164(17) 0.0239(18) 0.033(2) 0.0042(16) 0.0109(15) 0.0072(14)
C23 0.0176(18) 0.030(2) 0.0277(19) 0.0059(16) 0.0038(15) 0.0034(14)
C66 0.0183(18) 0.0258(19) 0.038(2) 0.0087(17) -0.0035(16) -0.0006(14)
C61 0.041(2) 0.0182(17) 0.0138(16) 0.0068(14) 0.0042(15) 0.0110(15)
C25 0.0147(16) 0.033(2) 0.0160(16) 0.0108(15) 0.0023(13) -0.0039(14)
C50 0.0210(18) 0.034(2) 0.0205(18) 0.0025(16) -0.0052(14) 0.0119(15)
C35 0.0222(18) 0.035(2) 0.0192(17) 0.0111(16) 0.0027(14) 0.0017(15)
C82 0.053(3) 0.0196(19) 0.0262(19) 0.0051(16) 0.0071(18) 0.0203(17)
C78 0.0278(19) 0.0187(17) 0.0195(17) 0.0007(14) 0.0029(14) -0.0050(14)
C55 0.0160(17) 0.041(2) 0.0285(19) 0.0146(17) 0.0037(15) 0.0087(15)
C19 0.035(2) 0.035(2) 0.0199(18) 0.0178(16) -0.0054(16) 0.0009(17)
C65 0.0194(18) 0.031(2) 0.034(2) 0.0057(17) -0.0010(15) 0.0084(15)
C83 0.036(2) 0.0211(18) 0.0174(17) 0.0078(14) 0.0013(15) 0.0099(15)
C14 0.0246(19) 0.029(2) 0.035(2) 0.0137(17) 0.0096(16) 0.0024(15)
C84 0.035(2) 0.030(2) 0.028(2) 0.0160(17) -0.0004(16) -0.0084(16)
C48 0.039(2) 0.032(2) 0.0156(17) 0.0093(15) 0.0037(16) 0.0092(16)
C15 0.030(2) 0.034(2) 0.034(2) 0.0114(17) 0.0153(17) 0.0123(16)
C69 0.0245(19) 0.0234(19) 0.037(2) 0.0070(17) 0.0103(16) 0.0046(14)
C49 0.034(2) 0.043(2) 0.0147(17) 0.0071(16) -0.0031(15) 0.0202(17)
C24 0.0174(18) 0.0246(19) 0.035(2) 0.0015(16) 0.0042(15) -0.0053(14)
C41 0.041(2) 0.0224(19) 0.029(2) 0.0167(16) -0.0069(17) 0.0013(16)
C36 0.031(2) 0.0191(18) 0.0263(19) -0.0016(15) 0.0062(16) -0.0077(15)
C20 0.029(2) 0.040(2) 0.0216(18) 0.0182(17) 0.0036(15) -0.0058(16)
C52 0.031(2) 0.046(2) 0.0189(18) 0.0165(17) -0.0002(15) -0.0106(17)
C27 0.0189(19) 0.036(2) 0.043(2) -0.0006(19) 0.0056(17) -0.0021(16)
C68 0.026(2) 0.0230(19) 0.039(2) 0.0042(17) 0.0108(17) -0.0021(15)
C39 0.024(2) 0.041(2) 0.031(2) 0.0083(18) -0.0001(16) 0.0070(17)
C79 0.0158(18) 0.045(2) 0.034(2) -0.0138(18) 0.0108(16) -0.0005(16)
C26 0.022(2) 0.039(2) 0.033(2) 0.0078(18) 0.0007(16) -0.0088(16)
C40 0.032(2) 0.0178(18) 0.051(2) 0.0109(17) 0.0122(18) 0.0127(15)
C57 0.029(2) 0.055(3) 0.040(2) 0.016(2) 0.0155(18) 0.0190(19)
C56 0.023(2) 0.046(3) 0.065(3) 0.022(2) 0.013(2) 0.0039(18)
C12 0.031(2) 0.032(2) 0.055(3) 0.024(2) -0.0042(19) -0.0037(17)
C38 0.034(2) 0.023(2) 0.043(2) 0.0038(18) 0.0109(18) -0.0040(16)
C11 0.027(2) 0.048(3) 0.056(3) -0.002(2) 0.018(2) 0.0014(19)
C53 0.029(2) 0.065(3) 0.095(4) 0.032(3) 0.024(3) 0.011(2)
C81 0.052(3) 0.060(3) 0.046(3) 0.009(2) -0.015(2) 0.000(2)
C54 0.062(3) 0.048(3) 0.068(3) 0.030(3) 0.010(3) -0.015(2)
C80 0.059(3) 0.036(3) 0.100(4) -0.005(3) -0.024(3) -0.008(2)
Ga3 0.0260(13) 0.043(3) 0.0412(18) 0.0077(17) 0.0077(11) -0.0012(17)
Cl14 0.029(2) 0.098(4) 0.103(4) 0.084(4) 0.021(2) 0.019(2)
Cl16 0.040(4) 0.086(5) 0.099(7) 0.075(4) 0.036(4) 0.027(3)
Cl13 0.019(4) 0.028(3) 0.049(6) 0.000(4) 0.001(4) -0.002(2)
Cl15 0.078(5) 0.226(8) 0.059(4) -0.065(5) 0.002(3) -0.014(5)

loop_
_atom_type_symbol
_atom_type_description
_atom_type_scat_dispersion_real
_atom_type_scat_dispersion_imag
_atom_type_scat_source
C C 0.0033 0.0016 'International Tables Vol C Tables 4.2.6.8 and 6.1.1.4'
H H 0.0000 0.0000 'International Tables Vol C Tables 4.2.6.8 and 6.1.1.4'
Cl Cl 0.1484 0.1585 'International Tables Vol C Tables 4.2.6.8 and 6.1.1.4'
Ga Ga 0.2307 1.6083 'International Tables Vol C Tables 4.2.6.8 and 6.1.1.4'
N N 0.0061 0.0033 'International Tables Vol C Tables 4.2.6.8 and 6.1.1.4'
P P 0.1023 0.0942 'International Tables Vol C Tables 4.2.6.8 and 6.1.1.4'

loop_
_geom_angle_atom_site_label_1
_geom_angle_atom_site_label_2
_geom_angle_atom_site_label_3
_geom_angle
Cl5 Ga1 Cl3 107.99(4)
Cl4 Ga1 Cl5 109.32(3)
Cl4 Ga1 Cl3 107.39(4)
Cl6 Ga1 Cl5 111.06(4)
Cl6 Ga1 Cl4 111.17(4)
Cl6 Ga1 Cl3 109.79(4)
Cl9 Ga2 Cl11 111.6(2)
Cl9 Ga2 Cl12 106.6(3)
Cl9 Ga2 Cl10 109.4(2)
Cl12 Ga2 Cl11 110.79(16)
Cl12 Ga2 Cl10 108.79(12)
Cl10 Ga2 Cl11 109.6(2)
C1 P1 P2 100.52(9)
C43 P4 P5 100.60(10)
P1 P2 P3 106.78(4)
C28 P2 P1 106.69(10)
C28 P2 P3 98.84(10)
P4 P5 P6 104.88(4)
C70 P5 P4 106.15(10)
C70 P5 P6 100.38(10)
C42 P3 P2 117.00(11)
C42 P3 C40 109.79(16)
C41 P3 P2 106.64(12)
C41 P3 C42 105.45(17)
C41 P3 C40 106.78(18)
C40 P3 P2 110.53(13)
C82 P6 P5 111.09(13)
C82 P6 C84 109.53(18)
C83 P6 P5 107.25(12)
C83 P6 C82 106.06(16)
C83 P6 C84 105.74(17)
C84 P6 P5 116.51(13)
C43 N4 C45 108.5(2)
C43 N4 C58 129.8(2)
C45 N4 C58 119.6(2)
C1 N2 C16 129.4(2)
C1 N2 C3 108.8(2)
C3 N2 C16 120.3(2)
C43 N3 C44 110.6(2)
C43 N3 C46 126.0(2)
C44 N3 C46 122.9(2)
C1 N1 C4 125.2(2)
C1 N1 C2 110.1(2)
C2 N1 C4 124.5(2)
N4 C43 P4 135.0(2)
N3 C43 P4 118.9(2)
N3 C43 N4 105.5(2)
N3 C44 Cl7 123.7(2)
C45 C44 Cl7 129.5(2)
C45 C44 N3 106.7(2)
N4 C45 Cl8 123.0(2)
C44 C45 Cl8 128.3(2)
C44 C45 N4 108.7(2)
N2 C1 P1 135.2(2)
N1 C1 P1 118.8(2)
N1 C1 N2 105.4(2)
C63 C58 N4 116.7(3)
C59 C58 N4 119.2(3)
C59 C58 C63 123.3(3)
C4 C9 C13 123.0(3)
C8 C9 C4 116.3(3)
C8 C9 C13 120.6(3)
C28 C29 C34 124.4(3)
C30 C29 C28 118.3(3)
C30 C29 C34 117.2(3)
C47 C46 N3 118.7(3)
C47 C46 C51 123.6(3)
C51 C46 N3 117.7(3)
C17 C16 N2 118.8(3)
C17 C16 C21 123.2(3)
C21 C16 N2 117.2(3)
C28 C33 C37 124.4(3)
C32 C33 C28 118.9(3)
C32 C33 C37 116.7(3)
C16 C17 C22 123.5(3)
C18 C17 C16 117.9(3)
C18 C17 C22 118.6(3)
C9 C4 N1 117.4(3)
C5 C4 N1 118.5(3)
C5 C4 C9 124.1(3)
C70 C71 C76 124.7(3)
C72 C71 C76 116.8(3)
C72 C71 C70 118.5(3)
N2 C3 Cl2 123.3(2)
C2 C3 Cl2 128.2(2)
C2 C3 N2 108.5(2)
C58 C63 C67 122.2(3)
C62 C63 C58 116.8(3)
C62 C63 C67 121.0(3)
C29 C28 P2 125.0(2)
C33 C28 P2 115.1(2)
C33 C28 C29 119.8(3)
C4 C5 C10 122.6(3)
C6 C5 C4 116.3(3)
C6 C5 C10 121.1(3)
C71 C76 H76 107.8
C71 C76 C77 111.5(3)
C71 C76 C78 111.9(3)
C77 C76 H76 107.8
C77 C76 C78 109.9(3)
C78 C76 H76 107.8
C46 C47 C48 116.7(3)
C46 C47 C52 123.2(3)
C48 C47 C52 120.1(3)
C58 C59 C64 123.6(3)
C58 C59 C60 116.9(3)
C60 C59 C64 119.4(3)
C59 C64 H64 108.4
C59 C64 C66 111.5(3)
C59 C64 C65 111.6(3)
C66 C64 H64 108.4
C65 C64 H64 108.4
C65 C64 C66 108.4(3)
C9 C13 H13 107.7
C9 C13 C14 112.7(3)
C9 C13 C15 110.3(3)
C14 C13 H13 107.7
C15 C13 H13 107.7
C15 C13 C14 110.5(3)
N1 C2 Cl1 122.7(2)
C3 C2 Cl1 130.0(2)
C3 C2 N1 107.2(2)
C29 C34 H34 107.7
C29 C34 C35 110.9(3)
C29 C34 C36 112.5(3)
C35 C34 H34 107.7
C35 C34 C36 110.1(3)
C36 C34 H34 107.7
C33 C32 H32 119.3
C31 C32 C33 121.3(3)
C31 C32 H32 119.3
C17 C22 H22 108.8
C17 C22 C23 111.0(3)
C17 C22 C24 110.9(3)
C23 C22 H22 108.8
C23 C22 C24 108.6(3)
C24 C22 H22 108.8
C63 C67 H67 107.7
C63 C67 C69 111.9(3)
C63 C67 C68 112.3(3)
C69 C67 H67 107.7
C69 C67 C68 109.2(3)
C68 C67 H67 107.7
C46 C51 C55 123.0(3)
C50 C51 C46 117.0(3)
C50 C51 C55 120.0(3)
P3 C42 H42A 109.5
P3 C42 H42B 109.5
P3 C42 H42C 109.5
H42A C42 H42B 109.5
H42A C42 H42C 109.5
H42B C42 H42C 109.5
C9 C8 H8 119.4
C7 C8 C9 121.2(3)
C7 C8 H8 119.4
C71 C70 P5 125.2(2)
C75 C70 P5 115.2(2)
C75 C70 C71 119.6(3)
C32 C31 H31 120.1
C32 C31 C30 119.8(3)
C30 C31 H31 120.1
C5 C10 H10 107.4
C5 C10 C12 110.8(3)
C5 C10 C11 111.5(3)
C12 C10 H10 107.4
C11 C10 H10 107.4
C11 C10 C12 112.2(3)
C5 C6 H6 119.3
C7 C6 C5 121.4(3)
C7 C6 H6 119.3
C63 C62 H62 119.3
C61 C62 C63 121.4(3)
C61 C62 H62 119.3
C29 C30 H30 119.1
C31 C30 C29 121.8(3)
C31 C30 H30 119.1
C71 C72 H72 119.1
C73 C72 C71 121.8(3)
C73 C72 H72 119.1
C59 C60 H60 119.5
C61 C60 C59 121.1(3)
C61 C60 H60 119.5
C17 C18 H18 119.8
C19 C18 C17 120.5(3)
C19 C18 H18 119.8
C8 C7 C6 120.6(3)
C8 C7 H7 119.7
C6 C7 H7 119.7
C16 C21 C25 122.9(3)
C20 C21 C16 116.1(3)
C20 C21 C25 120.9(3)
C33 C37 H37 107.9
C33 C37 C39 110.7(3)
C39 C37 H37 107.9
C38 C37 C33 111.9(3)
C38 C37 H37 107.9
C38 C37 C39 110.4(3)
C70 C75 C79 124.3(3)
C74 C75 C70 119.1(3)
C74 C75 C79 116.5(3)
C76 C77 H77A 109.5
C76 C77 H77B 109.5
C76 C77 H77C 109.5
H77A C77 H77B 109.5
H77A C77 H77C 109.5
H77B C77 H77C 109.5
C72 C73 H73 120.3
C74 C73 C72 119.4(3)
C74 C73 H73 120.3
C75 C74 H74 119.2
C73 C74 C75 121.5(3)
C73 C74 H74 119.2
C22 C23 H23A 109.5
C22 C23 H23B 109.5
C22 C23 H23C 109.5
H23A C23 H23B 109.5
H23A C23 H23C 109.5
H23B C23 H23C 109.5
C64 C66 H66A 109.5
C64 C66 H66B 109.5
C64 C66 H66C 109.5
H66A C66 H66B 109.5
H66A C66 H66C 109.5
H66B C66 H66C 109.5
C62 C61 H61 119.7
C60 C61 C62 120.5(3)
C60 C61 H61 119.7
C21 C25 H25 107.4
C21 C25 C27 111.5(3)
C21 C25 C26 113.0(3)
C27 C25 H25 107.4
C27 C25 C26 109.9(3)
C26 C25 H25 107.4
C51 C50 H50 119.6
C49 C50 C51 120.8(3)
C49 C50 H50 119.6
C34 C35 H35A 109.5
C34 C35 H35B 109.5
C34 C35 H35C 109.5
H35A C35 H35B 109.5
H35A C35 H35C 109.5
H35B C35 H35C 109.5
P6 C82 H82A 109.5
P6 C82 H82B 109.5
P6 C82 H82C 109.5
H82A C82 H82B 109.5
H82A C82 H82C 109.5
H82B C82 H82C 109.5
C76 C78 H78A 109.5
C76 C78 H78B 109.5
C76 C78 H78C 109.5
H78A C78 H78B 109.5
H78A C78 H78C 109.5
H78B C78 H78C 109.5
C51 C55 H55 107.9
C51 C55 C57 111.4(3)
C51 C55 C56 111.3(3)
C57 C55 H55 107.9
C57 C55 C56 110.3(3)
C56 C55 H55 107.9
C18 C19 H19 119.7
C18 C19 C20 120.6(3)
C20 C19 H19 119.7
C64 C65 H65A 109.5
C64 C65 H65B 109.5
C64 C65 H65C 109.5
H65A C65 H65B 109.5
H65A C65 H65C 109.5
H65B C65 H65C 109.5
P6 C83 H83A 109.5
P6 C83 H83B 109.5
P6 C83 H83C 109.5
H83A C83 H83B 109.5
H83A C83 H83C 109.5
H83B C83 H83C 109.5
C13 C14 H14A 109.5
C13 C14 H14B 109.5
C13 C14 H14C 109.5
H14A C14 H14B 109.5
H14A C14 H14C 109.5
H14B C14 H14C 109.5
P6 C84 H84A 109.5
P6 C84 H84B 109.5
P6 C84 H84C 109.5
H84A C84 H84B 109.5
H84A C84 H84C 109.5
H84B C84 H84C 109.5
C47 C48 H48 119.3
C49 C48 C47 121.3(3)
C49 C48 H48 119.3
C13 C15 H15A 109.5
C13 C15 H15B 109.5
C13 C15 H15C 109.5
H15A C15 H15B 109.5
H15A C15 H15C 109.5
H15B C15 H15C 109.5
C67 C69 H69A 109.5
C67 C69 H69B 109.5
C67 C69 H69C 109.5
H69A C69 H69B 109.5
H69A C69 H69C 109.5
H69B C69 H69C 109.5
C50 C49 H49 119.7
C48 C49 C50 120.7(3)
C48 C49 H49 119.7
C22 C24 H24A 109.5
C22 C24 H24B 109.5
C22 C24 H24C 109.5
H24A C24 H24B 109.5
H24A C24 H24C 109.5
H24B C24 H24C 109.5
P3 C41 H41A 109.5
P3 C41 H41B 109.5
P3 C41 H41C 109.5
H41A C41 H41B 109.5
H41A C41 H41C 109.5
H41B C41 H41C 109.5
C34 C36 H36A 109.5
C34 C36 H36B 109.5
C34 C36 H36C 109.5
H36A C36 H36B 109.5
H36A C36 H36C 109.5
H36B C36 H36C 109.5
C21 C20 H20 119.2
C19 C20 C21 121.6(3)
C19 C20 H20 119.2
C47 C52 H52 108.1
C47 C52 C53 110.3(3)
C53 C52 H52 108.1
C54 C52 C47 112.9(3)
C54 C52 H52 108.1
C54 C52 C53 109.1(3)
C25 C27 H27A 109.5
C25 C27 H27B 109.5
C25 C27 H27C 109.5
H27A C27 H27B 109.5
H27A C27 H27C 109.5
H27B C27 H27C 109.5
C67 C68 H68A 109.5
C67 C68 H68B 109.5
C67 C68 H68C 109.5
H68A C68 H68B 109.5
H68A C68 H68C 109.5
H68B C68 H68C 109.5
C37 C39 H39A 109.5
C37 C39 H39B 109.5
C37 C39 H39C 109.5
H39A C39 H39B 109.5
H39A C39 H39C 109.5
H39B C39 H39C 109.5
C75 C79 H79 107.9
C81 C79 C75 111.6(3)
C81 C79 H79 107.9
C81 C79 C80 109.1(4)
C80 C79 C75 112.2(4)
C80 C79 H79 107.9
C25 C26 H26A 109.5
C25 C26 H26B 109.5
C25 C26 H26C 109.5
H26A C26 H26B 109.5
H26A C26 H26C 109.5
H26B C26 H26C 109.5
P3 C40 H40A 109.5
P3 C40 H40B 109.5
P3 C40 H40C 109.5
H40A C40 H40B 109.5
H40A C40 H40C 109.5
H40B C40 H40C 109.5
C55 C57 H57A 109.5
C55 C57 H57B 109.5
C55 C57 H57C 109.5
H57A C57 H57B 109.5
H57A C57 H57C 109.5
H57B C57 H57C 109.5
C55 C56 H56A 109.5
C55 C56 H56B 109.5
C55 C56 H56C 109.5
H56A C56 H56B 109.5
H56A C56 H56C 109.5
H56B C56 H56C 109.5
C10 C12 H12A 109.5
C10 C12 H12B 109.5
C10 C12 H12C 109.5
H12A C12 H12B 109.5
H12A C12 H12C 109.5
H12B C12 H12C 109.5
C37 C38 H38A 109.5
C37 C38 H38B 109.5
C37 C38 H38C 109.5
H38A C38 H38B 109.5
H38A C38 H38C 109.5
H38B C38 H38C 109.5
C10 C11 H11A 109.5
C10 C11 H11B 109.5
C10 C11 H11C 109.5
H11A C11 H11B 109.5
H11A C11 H11C 109.5
H11B C11 H11C 109.5
C52 C53 H53A 109.5
C52 C53 H53B 109.5
C52 C53 H53C 109.5
H53A C53 H53B 109.5
H53A C53 H53C 109.5
H53B C53 H53C 109.5
C79 C81 H81A 109.5
C79 C81 H81B 109.5
C79 C81 H81C 109.5
H81A C81 H81B 109.5
H81A C81 H81C 109.5
H81B C81 H81C 109.5
C52 C54 H54A 109.5
C52 C54 H54B 109.5
C52 C54 H54C 109.5
H54A C54 H54B 109.5
H54A C54 H54C 109.5
H54B C54 H54C 109.5
C79 C80 H80A 109.5
C79 C80 H80B 109.5
C79 C80 H80C 109.5
H80A C80 H80B 109.5
H80A C80 H80C 109.5
H80B C80 H80C 109.5
Cl14 Ga3 Cl13 109.2(6)
Cl16 Ga3 Cl14 105.7(6)
Cl16 Ga3 Cl13 110.5(7)
Cl16 Ga3 Cl15 111.7(6)
Cl15 Ga3 Cl14 112.8(4)
Cl15 Ga3 Cl13 107.0(6)

loop_
_geom_bond_atom_site_label_1
_geom_bond_atom_site_label_2
_geom_bond_distance
Ga1 Cl5 2.1780(8)
Ga1 Cl4 2.1706(9)
Ga1 Cl6 2.1537(9)
Ga1 Cl3 2.1858(9)
Ga2 Cl9 2.154(8)
Ga2 Cl11 2.216(7)
Ga2 Cl12 2.171(3)
Ga2 Cl10 2.172(3)
Cl8 C45 1.699(3)
P1 P2 2.1509(10)
P1 C1 1.799(3)
P4 P5 2.1555(11)
P4 C43 1.799(3)
Cl2 C3 1.696(3)
P2 P3 2.2078(11)
P2 C28 1.866(3)
Cl7 C44 1.686(3)
P5 P6 2.2044(12)
P5 C70 1.865(3)
P3 C42 1.801(3)
P3 C41 1.789(3)
P3 C40 1.809(3)
P6 C82 1.798(3)
P6 C83 1.789(3)
P6 C84 1.800(4)
Cl1 C2 1.685(3)
N4 C43 1.377(3)
N4 C45 1.396(4)
N4 C58 1.451(4)
N2 C1 1.376(3)
N2 C16 1.454(4)
N2 C3 1.399(4)
N3 C43 1.366(4)
N3 C44 1.386(3)
N3 C46 1.456(4)
N1 C1 1.374(4)
N1 C4 1.449(4)
N1 C2 1.389(3)
C44 C45 1.337(4)
C58 C63 1.410(4)
C58 C59 1.399(4)
C9 C4 1.402(4)
C9 C13 1.517(4)
C9 C8 1.394(4)
C29 C28 1.420(4)
C29 C34 1.518(4)
C29 C30 1.398(4)
C46 C47 1.391(4)
C46 C51 1.401(4)
C16 C17 1.396(4)
C16 C21 1.403(4)
C33 C28 1.410(4)
C33 C32 1.401(4)
C33 C37 1.526(4)
C17 C22 1.524(4)
C17 C18 1.390(4)
C4 C5 1.393(4)
C71 C76 1.519(4)
C71 C70 1.418(4)
C71 C72 1.394(4)
C3 C2 1.331(4)
C63 C67 1.510(4)
C63 C62 1.391(4)
C5 C10 1.512(4)
C5 C6 1.391(4)
C76 H76 1.0000
C76 C77 1.535(4)
C76 C78 1.537(4)
C47 C48 1.395(4)
C47 C52 1.519(5)
C59 C64 1.519(4)
C59 C60 1.401(4)
C64 H64 1.0000
C64 C66 1.538(4)
C64 C65 1.527(4)
C13 H13 1.0000
C13 C14 1.528(5)
C13 C15 1.526(4)
C34 H34 1.0000
C34 C35 1.534(4)
C34 C36 1.538(4)
C32 H32 0.9500
C32 C31 1.373(4)
C22 H22 1.0000
C22 C23 1.529(4)
C22 C24 1.539(4)
C67 H67 1.0000
C67 C69 1.529(4)
C67 C68 1.536(4)
C51 C50 1.389(4)
C51 C55 1.514(5)
C42 H42A 0.9800
C42 H42B 0.9800
C42 H42C 0.9800
C8 H8 0.9500
C8 C7 1.374(5)
C70 C75 1.411(4)
C31 H31 0.9500
C31 C30 1.375(4)
C10 H10 1.0000
C10 C12 1.528(5)
C10 C11 1.513(5)
C6 H6 0.9500
C6 C7 1.379(4)
C62 H62 0.9500
C62 C61 1.383(5)
C30 H30 0.9500
C72 H72 0.9500
C72 C73 1.381(4)
C60 H60 0.9500
C60 C61 1.379(5)
C18 H18 0.9500
C18 C19 1.373(5)
C7 H7 0.9500
C21 C25 1.512(4)
C21 C20 1.396(5)
C37 H37 1.0000
C37 C39 1.528(5)
C37 C38 1.525(5)
C75 C74 1.394(4)
C75 C79 1.526(5)
C77 H77A 0.9800
C77 H77B 0.9800
C77 H77C 0.9800
C73 H73 0.9500
C73 C74 1.373(5)
C74 H74 0.9500
C23 H23A 0.9800
C23 H23B 0.9800
C23 H23C 0.9800
C66 H66A 0.9800
C66 H66B 0.9800
C66 H66C 0.9800
C61 H61 0.9500
C25 H25 1.0000
C25 C27 1.523(5)
C25 C26 1.533(5)
C50 H50 0.9500
C50 C49 1.385(5)
C35 H35A 0.9800
C35 H35B 0.9800
C35 H35C 0.9800
C82 H82A 0.9800
C82 H82B 0.9800
C82 H82C 0.9800
C78 H78A 0.9800
C78 H78B 0.9800
C78 H78C 0.9800
C55 H55 1.0000
C55 C57 1.532(5)
C55 C56 1.536(5)
C19 H19 0.9500
C19 C20 1.383(5)
C65 H65A 0.9800
C65 H65B 0.9800
C65 H65C 0.9800
C83 H83A 0.9800
C83 H83B 0.9800
C83 H83C 0.9800
C14 H14A 0.9800
C14 H14B 0.9800
C14 H14C 0.9800
C84 H84A 0.9800
C84 H84B 0.9800
C84 H84C 0.9800
C48 H48 0.9500
C48 C49 1.370(5)
C15 H15A 0.9800
C15 H15B 0.9800
C15 H15C 0.9800
C69 H69A 0.9800
C69 H69B 0.9800
C69 H69C 0.9800
C49 H49 0.9500
C24 H24A 0.9800
C24 H24B 0.9800
C24 H24C 0.9800
C41 H41A 0.9800
C41 H41B 0.9800
C41 H41C 0.9800
C36 H36A 0.9800
C36 H36B 0.9800
C36 H36C 0.9800
C20 H20 0.9500
C52 H52 1.0000
C52 C53 1.550(6)
C52 C54 1.511(5)
C27 H27A 0.9800
C27 H27B 0.9800
C27 H27C 0.9800
C68 H68A 0.9800
C68 H68B 0.9800
C68 H68C 0.9800
C39 H39A 0.9800
C39 H39B 0.9800
C39 H39C 0.9800
C79 H79 1.0000
C79 C81 1.512(6)
C79 C80 1.514(6)
C26 H26A 0.9800
C26 H26B 0.9800
C26 H26C 0.9800
C40 H40A 0.9800
C40 H40B 0.9800
C40 H40C 0.9800
C57 H57A 0.9800
C57 H57B 0.9800
C57 H57C 0.9800
C56 H56A 0.9800
C56 H56B 0.9800
C56 H56C 0.9800
C12 H12A 0.9800
C12 H12B 0.9800
C12 H12C 0.9800
C38 H38A 0.9800
C38 H38B 0.9800
C38 H38C 0.9800
C11 H11A 0.9800
C11 H11B 0.9800
C11 H11C 0.9800
C53 H53A 0.9800
C53 H53B 0.9800
C53 H53C 0.9800
C81 H81A 0.9800
C81 H81B 0.9800
C81 H81C 0.9800
C54 H54A 0.9800
C54 H54B 0.9800
C54 H54C 0.9800
C80 H80A 0.9800
C80 H80B 0.9800
C80 H80C 0.9800
Ga3 Cl14 2.132(7)
Ga3 Cl16 1.950(19)
Ga3 Cl13 2.19(2)
Ga3 Cl15 2.129(8)

loop_
_geom_torsion_atom_site_label_1
_geom_torsion_atom_site_label_2
_geom_torsion_atom_site_label_3
_geom_torsion_atom_site_label_4
_geom_torsion
P1 P2 C28 C29 -48.4(3)
P1 P2 C28 C33 134.8(2)
P4 P5 C70 C71 -44.9(3)
P4 P5 C70 C75 134.2(2)
Cl2 C3 C2 Cl1 3.7(5)
Cl2 C3 C2 N1 -178.1(2)
P2 P1 C1 N2 -50.5(3)
P2 P1 C1 N1 140.6(2)
Cl7 C44 C45 Cl8 5.6(5)
Cl7 C44 C45 N4 -177.1(2)
P5 P4 C43 N4 -48.1(3)
P5 P4 C43 N3 142.6(2)
P5 C70 C75 C74 -178.3(3)
P5 C70 C75 C79 2.2(4)
P3 P2 C28 C29 62.2(3)
P3 P2 C28 C33 -114.7(2)
P6 P5 C70 C71 64.0(3)
P6 P5 C70 C75 -116.9(2)
N4 C58 C63 C67 12.8(4)
N4 C58 C63 C62 -166.9(3)
N4 C58 C59 C64 -11.8(4)
N4 C58 C59 C60 167.2(3)
N2 C16 C17 C22 -11.6(4)
N2 C16 C17 C18 167.9(3)
N2 C16 C21 C25 10.1(4)
N2 C16 C21 C20 -168.2(3)
N2 C3 C2 Cl1 -178.9(2)
N2 C3 C2 N1 -0.8(3)
N3 C44 C45 Cl8 -177.9(2)
N3 C44 C45 N4 -0.6(3)
N3 C46 C47 C48 -177.1(3)
N3 C46 C47 C52 4.2(5)
N3 C46 C51 C50 177.0(3)
N3 C46 C51 C55 -1.9(4)
N1 C4 C5 C10 -1.2(4)
N1 C4 C5 C6 178.8(3)
C43 N4 C45 Cl8 177.4(2)
C43 N4 C45 C44 -0.1(3)
C43 N4 C58 C63 -77.6(4)
C43 N4 C58 C59 112.8(3)
C43 N3 C44 Cl7 177.9(2)
C43 N3 C44 C45 1.2(3)
C43 N3 C46 C47 -97.3(4)
C43 N3 C46 C51 85.3(4)
C44 N3 C43 P4 171.0(2)
C44 N3 C43 N4 -1.3(3)
C44 N3 C46 C47 91.7(3)
C44 N3 C46 C51 -85.8(4)
C45 N4 C43 P4 -169.5(2)
C45 N4 C43 N3 0.8(3)
C45 N4 C58 C63 84.0(3)
C45 N4 C58 C59 -85.7(3)
C1 N2 C16 C17 113.4(3)
C1 N2 C16 C21 -76.7(4)
C1 N2 C3 Cl2 178.0(2)
C1 N2 C3 C2 0.5(3)
C1 N1 C4 C9 81.0(4)
C1 N1 C4 C5 -100.9(3)
C1 N1 C2 Cl1 179.1(2)
C1 N1 C2 C3 0.8(3)
C58 N4 C43 P4 -6.4(5)
C58 N4 C43 N3 163.9(3)
C58 N4 C45 Cl8 12.2(4)
C58 N4 C45 C44 -165.2(3)
C58 C63 C67 C69 -94.9(3)
C58 C63 C67 C68 141.9(3)
C58 C63 C62 C61 -0.5(4)
C58 C59 C64 C66 107.4(3)
C58 C59 C64 C65 -131.2(3)
C58 C59 C60 C61 -0.5(4)
C9 C4 C5 C10 176.7(3)
C9 C4 C5 C6 -3.2(4)
C9 C8 C7 C6 -1.6(5)
C46 N3 C43 P4 -1.0(4)
C46 N3 C43 N4 -173.2(3)
C46 N3 C44 Cl7 -9.8(4)
C46 N3 C44 C45 173.5(3)
C46 C47 C48 C49 0.2(5)
C46 C47 C52 C53 106.8(4)
C46 C47 C52 C54 -130.8(4)
C46 C51 C50 C49 0.1(5)
C46 C51 C55 C57 115.9(3)
C46 C51 C55 C56 -120.5(3)
C16 N2 C1 P1 -4.4(5)
C16 N2 C1 N1 165.5(3)
C16 N2 C3 Cl2 10.9(4)
C16 N2 C3 C2 -166.6(3)
C16 C17 C22 C23 -125.9(3)
C16 C17 C22 C24 113.4(3)
C16 C17 C18 C19 -0.3(5)
C16 C21 C25 C27 -92.4(4)
C16 C21 C25 C26 143.4(3)
C16 C21 C20 C19 0.6(5)
C33 C32 C31 C30 2.9(5)
C17 C16 C21 C25 179.6(3)
C17 C16 C21 C20 1.3(5)
C17 C18 C19 C20 2.2(5)
C4 N1 C1 P1 -2.8(4)
C4 N1 C1 N2 -174.7(2)
C4 N1 C2 Cl1 -6.6(4)
C4 N1 C2 C3 175.1(3)
C4 C9 C13 C14 -125.7(3)
C4 C9 C13 C15 110.2(3)
C4 C9 C8 C7 -0.8(5)
C4 C5 C10 C12 -123.1(3)
C4 C5 C10 C11 111.2(4)
C4 C5 C6 C7 0.5(5)
C71 C70 C75 C74 0.9(5)
C71 C70 C75 C79 -178.7(3)
C71 C72 C73 C74 1.1(5)
C3 N2 C1 P1 -169.9(2)
C3 N2 C1 N1 0.0(3)
C3 N2 C16 C17 -82.5(3)
C3 N2 C16 C21 87.4(3)
C63 C58 C59 C64 179.3(3)
C63 C58 C59 C60 -1.7(4)
C63 C62 C61 C60 -1.7(5)
C28 C29 C34 C35 105.5(3)
C28 C29 C34 C36 -130.7(3)
C28 C29 C30 C31 -1.0(5)
C28 C33 C32 C31 -0.5(5)
C28 C33 C37 C39 107.5(3)
C28 C33 C37 C38 -128.9(3)
C5 C6 C7 C8 1.8(5)
C76 C71 C70 P5 1.2(4)
C76 C71 C70 C75 -177.9(3)
C76 C71 C72 C73 177.0(3)
C47 C46 C51 C50 -0.3(5)
C47 C46 C51 C55 -179.3(3)
C47 C48 C49 C50 -0.4(5)
C59 C58 C63 C67 -178.0(3)
C59 C58 C63 C62 2.2(4)
C59 C60 C61 C62 2.2(5)
C64 C59 C60 C61 178.5(3)
C13 C9 C4 N1 4.4(4)
C13 C9 C4 C5 -173.6(3)
C13 C9 C8 C7 176.2(3)
C2 N1 C1 P1 171.4(2)
C2 N1 C1 N2 -0.5(3)
C2 N1 C4 C9 -92.4(3)
C2 N1 C4 C5 85.7(4)
C34 C29 C28 P2 8.2(4)
C34 C29 C28 C33 -175.1(3)
C34 C29 C30 C31 177.7(3)
C32 C33 C28 P2 174.3(2)
C32 C33 C28 C29 -2.7(4)
C32 C33 C37 C39 -72.6(4)
C32 C33 C37 C38 51.1(4)
C32 C31 C30 C29 -2.2(5)
C22 C17 C18 C19 179.2(3)
C67 C63 C62 C61 179.7(3)
C51 C46 C47 C48 0.2(5)
C51 C46 C47 C52 -178.5(3)
C51 C50 C49 C48 0.3(5)
C8 C9 C4 N1 -178.7(3)
C8 C9 C4 C5 3.3(4)
C8 C9 C13 C14 57.5(4)
C8 C9 C13 C15 -66.6(4)
C70 C71 C76 C77 110.6(3)
C70 C71 C76 C78 -125.8(3)
C70 C71 C72 C73 -1.5(5)
C70 C75 C74 C73 -1.3(5)
C70 C75 C79 C81 117.0(4)
C70 C75 C79 C80 -120.1(4)
C10 C5 C6 C7 -179.4(3)
C6 C5 C10 C12 56.8(4)
C6 C5 C10 C11 -68.9(4)
C62 C63 C67 C69 84.9(4)
C62 C63 C67 C68 -38.3(4)
C30 C29 C28 P2 -173.3(2)
C30 C29 C28 C33 3.4(4)
C30 C29 C34 C35 -73.1(3)
C30 C29 C34 C36 50.7(4)
C72 C71 C76 C77 -67.8(4)
C72 C71 C76 C78 55.8(4)
C72 C71 C70 P5 179.6(2)
C72 C71 C70 C75 0.5(5)
C72 C73 C74 C75 0.4(5)
C60 C59 C64 C66 -71.5(4)
C60 C59 C64 C65 49.9(4)
C18 C17 C22 C23 54.6(4)
C18 C17 C22 C24 -66.1(4)
C18 C19 C20 C21 -2.4(6)
C21 C16 C17 C22 179.1(3)
C21 C16 C17 C18 -1.5(4)
C37 C33 C28 P2 -5.7(4)
C37 C33 C28 C29 177.2(3)
C37 C33 C32 C31 179.6(3)
C74 C75 C79 C81 -62.5(5)
C74 C75 C79 C80 60.4(5)
C25 C21 C20 C19 -177.7(3)
C50 C51 C55 C57 -63.0(4)
C50 C51 C55 C56 60.6(4)
C55 C51 C50 C49 179.0(3)
C48 C47 C52 C53 -71.8(4)
C48 C47 C52 C54 50.5(5)
C20 C21 C25 C27 85.9(4)
C20 C21 C25 C26 -38.4(4)
C52 C47 C48 C49 179.0(3)
C79 C75 C74 C73 178.2(3)
